data_7057956
loop_
_publ_author_name
'Li, Rui-Xia'
'Zhou, Lin'
'Shi, Ping-Ping'
'Zheng, Xuan'
'Gao, Ji-Xing'
'Ye, Qiong'
'Fu, Da-Wei'

_publ_section_title
;
 High-temperature phase transitions, switchable dielectric behaviors and
 barocaloric effects in three new organic molecule-based crystals
;
_journal_issue 1
_journal_name_full 'New Journal of Chemistry'
_journal_page_first 154
_journal_paper_doi 10.1039/C8NJ03845G
_journal_volume 43
_journal_year 2019
_chemical_formula_moiety 'C6 H2 N3 O7, C5 H14 P'
_chemical_formula_sum 'C11 H16 N3 O7 P'
_chemical_formula_weight 333.24
_space_group_IT_number 15
_space_group_name_Hall '-C 2yc'
_space_group_name_H-M_alt 'C 1 2/c 1'
_symmetry_cell_setting monoclinic
_symmetry_space_group_name_Hall '-C 2yc'
_symmetry_space_group_name_H-M 'C 1 2/c 1'
_atom_sites_solution_hydrogens geom
_atom_sites_solution_primary direct
_atom_sites_solution_secondary difmap
_audit_creation_method SHELXL-97
_audit_update_record
;
2018-07-25 deposited with the CCDC.
2018-11-12 downloaded from the CCDC.
;
_cell_angle_alpha 90.00
_cell_angle_beta 113.10(4)
_cell_angle_gamma 90.00
_cell_formula_units_Z 4
_cell_length_a 11.412(2)
_cell_length_b 19.766(4)
_cell_length_c 7.048(3)
_cell_measurement_reflns_used 700
_cell_measurement_temperature 333(2)
_cell_measurement_theta_max 25.00
_cell_measurement_theta_min 3.15
_cell_volume 1462.3(9)
_computing_structure_refinement 'SHELXL-97 (Sheldrick, 1997)'
_computing_structure_solution 'SHELXS-97 (Sheldrick, 1990)'
_diffrn_ambient_temperature 333(2)
_diffrn_measured_fraction_theta_full 0.982
_diffrn_measured_fraction_theta_max 0.982
_diffrn_measurement_device_type 'Rigaku, SCXmini'
_diffrn_measurement_method '\w scans'
_diffrn_radiation_monochromator graphite
_diffrn_radiation_source 'fine-focus sealed tube'
_diffrn_radiation_type MoK\a
_diffrn_radiation_wavelength 0.71073
_diffrn_reflns_av_R_equivalents 0.0257
_diffrn_reflns_av_sigmaI/netI 0.0276
_diffrn_reflns_limit_h_max 13
_diffrn_reflns_limit_h_min -13
_diffrn_reflns_limit_k_max 23
_diffrn_reflns_limit_k_min -23
_diffrn_reflns_limit_l_max 8
_diffrn_reflns_limit_l_min -8
_diffrn_reflns_number 2380
_diffrn_reflns_theta_full 25.00
_diffrn_reflns_theta_max 25.00
_diffrn_reflns_theta_min 3.15
_exptl_absorpt_coefficient_mu 0.228
_exptl_absorpt_correction_T_max 0.955
_exptl_absorpt_correction_T_min 0.952
_exptl_absorpt_correction_type multi-scan
_exptl_crystal_colour yellow
_exptl_crystal_density_diffrn 1.514
_exptl_crystal_density_method 'not measured'
_exptl_crystal_description block
_exptl_crystal_F_000 696
_exptl_crystal_size_max 0.218
_exptl_crystal_size_mid 0.200
_exptl_crystal_size_min 0.200
_refine_diff_density_max 0.396
_refine_diff_density_min -0.237
_refine_diff_density_rms 0.069
_refine_ls_extinction_method none
_refine_ls_goodness_of_fit_ref 1.099
_refine_ls_hydrogen_treatment mixed
_refine_ls_matrix_type full
_refine_ls_number_parameters 121
_refine_ls_number_reflns 1146
_refine_ls_number_restraints 57
_refine_ls_restrained_S_all 1.099
_refine_ls_R_factor_all 0.1124
_refine_ls_R_factor_gt 0.1055
_refine_ls_shift/su_max 0.001
_refine_ls_shift/su_mean 0.001
_refine_ls_structure_factor_coef Fsqd
_refine_ls_weighting_details 'calc w=1/[\s^2^(Fo^2^)+(0.0010P)^2^+0.0000P] where P=(Fo^2^+2Fc^2^)/3'
_refine_ls_weighting_scheme calc
_refine_ls_wR_factor_gt 0.2832
_refine_ls_wR_factor_ref 0.3165
_reflns_number_gt 700
_reflns_number_total 1300
_reflns_threshold_expression >2sigma(I)
_cod_data_source_file c8nj03845g2.cif
_cod_data_source_block 1-333K
_cod_depositor_comments
;
The following automatic conversions were performed:

'_exptl_absorpt_correction_type' value 'Multi-scan' changed to
'multi-scan' according to
/home/data/users/saulius/crontab/automatic-downloads/rss-feeds/RSC/lib/dictionaries/cif_core.dic
dictionary named 'cif_core.dic' version 2.4.2 from 2011-04-26.

Automatic conversion script
Id: cif_fix_values 4973 2017-02-22 13:04:09Z antanas 

 Adding full bibliography for 7057955--7057958.cif.
;
_cod_original_cell_volume 1462.4(9)
_cod_original_sg_symbol_H-M 'C 2/c'
_cod_database_code 7057956

loop_
_symmetry_equiv_pos_as_xyz
'x, y, z'
'-x, y, -z+1/2'
'x+1/2, y+1/2, z'
'-x+1/2, y+1/2, -z+1/2'
'-x, -y, -z'
'x, -y, z-1/2'
'-x+1/2, -y+1/2, -z'
'x+1/2, -y+1/2, z-1/2'

loop_
_atom_site_label
_atom_site_type_symbol
_atom_site_fract_x
_atom_site_fract_y
_atom_site_fract_z
_atom_site_U_iso_or_equiv
_atom_site_adp_type
_atom_site_occupancy
_atom_site_symmetry_multiplicity
_atom_site_calc_flag
_atom_site_refinement_flags
_atom_site_disorder_group
O1 O 0.0000 -0.1401(5) -1.2500 0.534(13) Uani 1 2 d SU .
O4 O -0.0832(6) 0.1781(3) -1.2508(14) 0.363(6) Uani 1 1 d U .
O2 O -0.2123(5) -0.1285(2) -1.2442(14) 0.414(6) Uani 1 1 d DU .
O3 O -0.2998(5) -0.0440(3) -1.2452(16) 0.451(6) Uani 1 1 d DU .
N1 N -0.2099(7) -0.0700(3) -1.2601(14) 0.272(4) Uani 1 1 d DU .
N2 N 0.0000 0.1437(4) -1.2500 0.262(6) Uani 1 2 d SDU .
C1 C 0.0000 -0.06693(14) -1.2500 0.214(4) Uani 1 2 d SDU .
C2 C -0.1059(3) -0.02999(13) -1.2498(9) 0.203(3) Uani 1 1 d DU .
C3 C -0.1067(3) 0.04239(14) -1.2500(9) 0.229(4) Uani 1 1 d DU .
H3A H -0.1755 0.0659 -1.2430 0.274 Uiso 1 1 d R .
C4 C 0.0000 0.07912(15) -1.2500 0.230(5) Uani 1 2 d SDU .
P1 P -0.5000 0.1661(2) -1.2500 0.2245(18) Uani 1 2 d SDU .
C9 C -0.4266(3) 0.1737(8) -1.5539(6) 0.357(8) Uani 0.50 1 d PDU .
H9A H -0.3981 0.1847 -1.6614 0.535 Uiso 0.50 1 d PR .
H9B H -0.3637 0.1463 -1.4518 0.535 Uiso 0.50 1 d PR .
H9C H -0.5054 0.1492 -1.6113 0.535 Uiso 0.50 1 d PR .
C6 C -0.5000 0.0815(6) -1.2500 0.415(8) Uani 1 2 d SDU .
H6A H -0.4274 0.0653 -1.2733 0.622 Uiso 0.50 1 d PR .
H6B H -0.4960 0.0653 -1.1192 0.622 Uiso 0.50 1 d PR .
H6C H -0.5766 0.0653 -1.3576 0.622 Uiso 0.50 1 d PR .
C8 C -0.5331(5) 0.1913(9) -1.4878(14) 0.299(4) Uani 0.50 1 d PDU .
H8A H -0.4550 0.2164 -1.4293 0.359 Uiso 0.50 1 d PR .
H8B H -0.5961 0.2193 -1.5881 0.359 Uiso 0.50 1 d PR .
C5 C -0.6251(12) 0.2077(9) -1.168(2) 0.252(5) Uani 0.50 1 d PDU 1
H5A H -0.6143 0.2558 -1.1714 0.378 Uiso 0.50 1 d PR 1
H5B H -0.7050 0.1949 -1.2745 0.378 Uiso 0.50 1 d PR 1
H5C H -0.6243 0.1949 -1.0361 0.378 Uiso 0.50 1 d PR 1
C7 C -0.6142(14) 0.2228(8) -1.329(2) 0.217(4) Uani 0.50 1 d PDU 2
H7A H -0.6319 0.2256 -1.4734 0.325 Uiso 0.50 1 d PR 2
H7B H -0.6822 0.1991 -1.3095 0.325 Uiso 0.50 1 d PR 2
H7C H -0.6070 0.2676 -1.2726 0.325 Uiso 0.50 1 d PR 2

loop_
_atom_site_aniso_label
_atom_site_aniso_U_11
_atom_site_aniso_U_22
_atom_site_aniso_U_33
_atom_site_aniso_U_23
_atom_site_aniso_U_13
_atom_site_aniso_U_12
O1 0.436(15) 0.200(5) 0.86(3) 0.000 0.139(17) 0.000
O4 0.250(6) 0.183(4) 0.534(13) -0.004(8) 0.024(7) 0.042(4)
O2 0.189(5) 0.203(4) 0.679(15) 0.025(7) -0.014(7) -0.059(4)
O3 0.137(4) 0.386(8) 0.659(13) 0.089(10) -0.029(5) 0.097(5)
N1 0.182(4) 0.157(4) 0.325(8) -0.001(6) -0.066(4) -0.014(4)
N2 0.204(8) 0.110(5) 0.364(13) 0.000 -0.003(8) 0.000
C1 0.242(5) 0.189(5) 0.107(8) 0.000 -0.042(6) 0.000
C2 0.194(4) 0.163(4) 0.125(6) 0.000(5) -0.076(4) -0.036(3)
C3 0.324(6) 0.132(4) 0.122(7) -0.030(5) -0.029(6) -0.055(4)
C4 0.190(7) 0.114(5) 0.221(10) 0.000 -0.099(7) 0.000
P1 0.154(2) 0.198(3) 0.244(3) 0.000 -0.006(2) 0.000
C9 0.213(6) 0.54(2) 0.268(7) -0.076(14) 0.042(5) 0.099(13)
C6 0.194(11) 0.218(5) 0.613(17) 0.000 -0.078(12) 0.000
C8 0.230(6) 0.419(11) 0.221(4) -0.036(6) 0.060(4) 0.021(11)
C5 0.211(7) 0.318(11) 0.224(8) 0.133(9) 0.083(6) 0.030(8)
C7 0.138(6) 0.272(7) 0.225(9) 0.102(10) 0.055(6) 0.029(5)

loop_
_atom_type_symbol
_atom_type_description
_atom_type_scat_dispersion_real
_atom_type_scat_dispersion_imag
_atom_type_scat_source
C C 0.0033 0.0016 'International Tables Vol C Tables 4.2.6.8 and 6.1.1.4'
N N 0.0061 0.0033 'International Tables Vol C Tables 4.2.6.8 and 6.1.1.4'
O O 0.0106 0.0060 'International Tables Vol C Tables 4.2.6.8 and 6.1.1.4'
P P 0.1023 0.0942 'International Tables Vol C Tables 4.2.6.8 and 6.1.1.4'
H H 0.0000 0.0000 'International Tables Vol C Tables 4.2.6.8 and 6.1.1.4'

loop_
_geom_angle_atom_site_label_1
_geom_angle_atom_site_label_2
_geom_angle_atom_site_label_3
_geom_angle
_geom_angle_site_symmetry_1
_geom_angle_site_symmetry_3
O2 N1 O3 111.6(9) . .
O2 N1 C2 127.3(7) . .
O3 N1 C2 119.5(6) . .
O4 N2 O4 108.7(10) 2_552 .
O4 N2 C4 125.6(5) 2_552 .
O4 N2 C4 125.6(5) . .
C2 C1 C2 117.7(3) . 2_552
C2 C1 O1 121.14(16) . .
C2 C1 O1 121.14(16) 2_552 .
N1 C2 C1 114.5(4) . .
N1 C2 C3 123.9(4) . .
C1 C2 C3 121.5(3) . .
C4 C3 C2 120.4(3) . .
C4 C3 H3A 119.1 . .
C2 C3 H3A 120.4 . .
N2 C4 C3 120.79(17) . 2_552
N2 C4 C3 120.79(16) . .
C3 C4 C3 118.4(3) 2_552 .
C7 P1 C7 93.9(11) 2_452 .
C7 P1 C8 67.3(7) 2_452 2_452
C7 P1 C8 88.4(8) . 2_452
C7 P1 C8 88.4(8) 2_452 .
C7 P1 C8 67.3(7) . .
C8 P1 C8 144.7(11) 2_452 .
C7 P1 C6 133.0(6) 2_452 .
C7 P1 C6 133.0(6) . .
C8 P1 C6 107.7(6) 2_452 .
C8 P1 C6 107.7(6) . .
C7 P1 C5 101.0(8) 2_452 .
C7 P1 C5 39.2(8) . .
C8 P1 C5 57.6(5) 2_452 .
C8 P1 C5 106.0(5) . .
C6 P1 C5 115.3(5) . .
C7 P1 C5 39.2(8) 2_452 2_452
C7 P1 C5 101.0(8) . 2_452
C8 P1 C5 106.0(6) 2_452 2_452
C8 P1 C5 57.6(5) . 2_452
C6 P1 C5 115.3(5) . 2_452
C5 P1 C5 129.3(10) . 2_452
C7 P1 H8A 57.5 2_452 .
C7 P1 H8A 78.3 . .
C8 P1 H8A 121.6 2_452 .
C8 P1 H8A 31.5 . .
C6 P1 H8A 122.9 . .
C5 P1 H8A 114.6 . .
C5 P1 H8A 28.2 2_452 .
C8 C9 C5 68.3(6) . 2_452
C8 C9 H9A 139.3 . .
C5 C9 H9A 124.8 2_452 .
C8 C9 H9B 110.9 . .
C5 C9 H9B 67.7 2_452 .
H9A C9 H9B 109.5 . .
C8 C9 H9C 60.7 . .
C5 C9 H9C 123.7 2_452 .
H9A C9 H9C 109.5 . .
H9B C9 H9C 109.5 . .
C8 C9 H8A 38.9 . .
C5 C9 H8A 35.3 2_452 .
H9A C9 H8A 128.0 . .
H9B C9 H8A 99.5 . .
H9C C9 H8A 99.6 . .
P1 C6 H6A 109.5 . .
P1 C6 H6B 109.5 . .
H6A C6 H6B 109.5 . .
P1 C6 H6C 109.5 . .
H6A C6 H6C 109.5 . .
H6B C6 H6C 109.5 . .
C9 C8 P1 110.8(6) . .
C9 C8 C5 58.1(6) . 2_452
P1 C8 C5 69.3(6) . 2_452
C11 C8 C7 159.7(8) . .
P1 C8 C7 56.3(5) . .
C5 C8 C7 101.6(9) 2_452 .
C9 C8 H9C 39.0 . .
P1 C8 H9C 117.3 . .
C5 C8 H9C 94.3 2_452 .
C7 C8 H9C 157.8 . .
C9 C8 H8A 61.7 . .
P1 C8 H8A 85.2 . .
C5 C8 H8A 21.9 2_452 .
C7 C8 H8A 99.8 . .
H9C C8 H8A 100.7 . .
C9 C8 H8B 111.6 . .
P1 C8 H8B 137.0 . .
C5 C8 H8B 130.6 2_452 .
C7 C8 H8B 81.0 . .
H9C C8 H8B 100.3 . .
H8A C8 H8B 108.7 . .
C9 C8 H7A 159.8 . .
P1 C8 H7A 86.6 . .
C5 C8 H7A 123.4 2_452 .
C7 C8 H7A 31.0 . .
H9C C8 H7A 141.4 . .
H8A C8 H7A 111.7 . .
H8B C8 H7A 50.4 . .
C9 C5 C8 53.5(5) 2_452 2_452
C9 C5 P1 94.7(8) 2_452 .
C8 C5 P1 53.1(6) 2_452 .
C9 C5 H5A 116.3 2_452 .
C8 C5 H5A 95.1 2_452 .
P1 C5 H5A 107.3 . .
C9 C5 H5B 122.1 2_452 .
C8 C5 H5B 151.4 2_452 .
P1 C5 H5B 103.9 . .
H5A C5 H5B 109.5 . .
C9 C5 H5C 22.5 2_452 .
C8 C5 H5C 74.1 2_452 .
P1 C5 H5C 116.9 . .
H5A C5 H5C 109.5 . .
H5B C5 H5C 109.5 . .
C9 C5 H7B 141.3 2_452 .
C8 C5 H7B 136.9 2_452 .
P1 C5 H7B 83.9 . .
H5A C5 H7B 100.9 . .
H5B C5 H7B 25.8 . .
H5C C5 H7B 134.3 . .
C9 C5 H7C 140.7 2_452 .
C8 C5 H7C 98.8 2_452 .
P1 C5 H7C 85.7 . .
H5A C5 H7C 30.1 . .
H5B C5 H7C 95.6 . .
H5C C5 H7C 139.3 . .
H7B C5 H7C 78.0 . .
P1 C7 C8 56.4(7) . .
P1 C7 H5A 108.9 . .
C8 C7 H5A 151.2 . .
P1 C7 H5B 102.8 . .
C8 C7 H5B 131.7 . .
H5A C7 H5B 72.8 . .
P1 C7 H7A 101.9 . .
C8 C7 H7A 46.5 . .
H5A C7 H7A 144.6 . .
H5B C7 H7A 117.3 . .
P1 C7 H7B 101.5 . .
C8 C7 H7B 123.7 . .
H5A C7 H7B 81.4 . .
H5B C7 H7B 8.8 . .
H7A C7 H7B 109.5 . .
P1 C7 H7C 124.2 . .
C8 C7 H7C 126.0 . .
H5A C7 H7C 37.4 . .
H5B C7 H7C 102.1 . .
H7A C7 H7C 109.5 . .
H7B C7 H7C 109.5 . .

loop_
_geom_bond_atom_site_label_1
_geom_bond_atom_site_label_2
_geom_bond_distance
_geom_bond_site_symmetry_2
O1 C1 1.447(10) .
O4 N2 1.166(8) .
O2 N1 1.164(8) .
O3 N1 1.188(11) .
N1 C2 1.405(8) .
N2 O4 1.166(8) 2_552
N2 C4 1.277(9) .
C1 C2 1.412(4) .
C1 C2 1.412(4) 2_552
C2 C3 1.431(3) .
C3 C4 1.418(4) .
C3 H3A 0.9300 .
C4 C3 1.418(4) 2_552
P1 C7 1.641(15) 2_452
P1 C7 1.641(15) .
P1 C8 1.644(11) 2_452
P1 C8 1.644(11) .
P1 C6 1.673(13) .
P1 C5 1.923(16) .
P1 C5 1.923(16) 2_452
C9 C8 1.503(5) .
C9 C5 1.588(17) 2_452
C9 H9A 0.9599 .
C9 H9B 0.9600 .
C9 H9C 0.9600 .
C6 H6A 0.9600 .
C6 H6B 0.9600 .
C6 H6C 0.9600 .
C8 C5 1.737(14) 2_452
C8 C7 1.82(2) .
C8 H8A 0.9599 .
C8 H8B 0.9599 .
C5 C9 1.588(16) 2_452
C5 C8 1.737(14) 2_452
C5 H5A 0.9601 .
C5 H5B 0.9600 .
C5 H5C 0.9600 .
C5 H7B 0.9688 .
C7 H7A 0.9600 .
C7 H7B 0.9599 .
C7 H7C 0.9599 .

loop_
_geom_torsion_atom_site_label_1
_geom_torsion_atom_site_label_2
_geom_torsion_atom_site_label_3
_geom_torsion_atom_site_label_4
_geom_torsion
_geom_torsion_site_symmetry_1
_geom_torsion_site_symmetry_4
O2 N1 C2 C1 9.8(14) . .
O3 N1 C2 C1 174.4(8) . .
O2 N1 C2 C3 -173.4(10) . .
O3 N1 C2 C3 -8.8(13) . .
C2 C1 C2 N1 177.0(7) 2_552 .
O1 C1 C2 N1 -3.0(7) . .
C2 C1 C2 C3 0.0(4) 2_552 .
O1 C1 C2 C3 -180.0(4) . .
N1 C2 C3 C4 -176.7(6) . .
C1 C2 C3 C4 -0.1(8) . .
O4 N2 C4 C3 -0.3(6) 2_552 2_552
O4 N2 C4 C3 179.7(6) . 2_552
O4 N2 C4 C3 179.7(6) 2_552 .
O4 N2 C4 C3 -0.3(6) . .
C2 C3 C4 N2 -180.0(4) . .
C2 C3 C4 C3 0.0(4) . 2_552
C5 C9 C8 P1 -47.0(10) 2_452 .
C5 C9 C8 C7 0(4) 2_452 .
C7 P1 C8 C9 67.5(11) 2_452 .
C7 P1 C8 C9 162.4(13) . .
C8 P1 C8 C9 112.4(10) 2_452 .
C6 P1 C8 C9 -67.6(10) . .
C5 P1 C8 C9 168.5(10) . .
C5 P1 C8 C9 41.7(10) 2_452 .
C7 P1 C8 C5 25.8(9) 2_452 2_452
C7 P1 C8 C5 120.7(10) . 2_452
C8 P1 C8 C5 70.8(7) 2_452 2_452
C6 P1 C8 C5 -109.2(7) . 2_452
C5 P1 C8 C5 126.8(11) . 2_452
C7 P1 C8 C7 -94.9(12) 2_452 .
C8 P1 C8 C7 -50.0(6) 2_452 .
C6 P1 C8 C7 130.0(6) . .
C5 P1 C8 C7 6.1(9) . .
C5 P1 C8 C7 -120.7(10) 2_452 .
C7 P1 C5 C9 -90.1(9) 2_452 2_452
C7 P1 C5 C9 -172.7(16) . 2_452
C8 P1 C5 C9 -36.2(8) 2_452 2_452
C8 P1 C5 C9 178.4(9) . 2_452
C6 P1 C5 C9 59.4(9) . 2_452
C5 P1 C5 C9 -120.6(8) 2_452 2_452
C7 P1 C5 C8 -53.9(9) 2_452 2_452
C7 P1 C5 C8 -136.5(14) . 2_452
C8 P1 C5 C8 -145.4(12) . 2_452
C6 P1 C5 C8 95.6(7) . 2_452
C5 P1 C5 C8 -84.4(7) 2_452 2_452
C7 P1 C7 C8 86.6(8) 2_452 .
C8 P1 C7 C8 153.7(9) 2_452 .
C6 P1 C7 C8 -93.4(8) . .
C5 P1 C7 C8 -170.7(13) . .
C5 P1 C7 C8 47.7(8) 2_452 .
C9 C8 C7 P1 -55(4) . .
C5 C8 C7 P1 -55.2(8) 2_452 .
